data_2020835
loop_
_publ_author_name
'Guzei, Ilia A.'
'Spencer, Lara C.'
'Buechel, Sondra C.'
'Kaufmann, Leah B.'
'Czerwinski, Curtis J.'

_publ_section_title
;
 Intricacies of ligand coordination in tricarbonylchromium(0) complexes
 with <i>ortho</i>- and <i>para</i>-fluorobiphenyls
;
_journal_coeditor_code YF3123
_journal_issue 8
_journal_name_full 'Acta Crystallographica Section C'
_journal_page_first
;
;
_journal_paper_doi 10.1107/S2053229617010774
_journal_volume 73
_journal_year 2017
_chemical_formula_iupac 'C12 H9 F'
_chemical_formula_moiety 'C12 H9 F'
_chemical_formula_sum 'C12 H9 F'
_chemical_formula_weight 172.19
_chemical_name_systematic
;
4-Fluoro-1,1'-biphenyl
;
_space_group_crystal_system orthorhombic
_space_group_IT_number 43
_space_group_name_Hall 'F 2 -2d'
_space_group_name_H-M_alt 'F d d 2'
_symmetry_space_group_name_Hall 'F 2 -2d'
_symmetry_space_group_name_H-M 'F d d 2'
_atom_sites_solution_hydrogens geom
_atom_sites_solution_primary dual
_audit_creation_method
;
Olex2 1.2-dev
(compiled 2017.06.07 svn.r3419 for OlexSys, GUI svn.r5353)
;
_cell_angle_alpha 90
_cell_angle_beta 90
_cell_angle_gamma 90
_cell_formula_units_Z 8
_cell_length_a 12.9824(9)
_cell_length_b 23.0588(15)
_cell_length_c 5.7527(4)
_cell_measurement_reflns_used 5876
_cell_measurement_temperature 100
_cell_measurement_theta_max 72.828
_cell_measurement_theta_min 7.686
_cell_volume 1722.1(2)
_computing_cell_refinement
;
SAINT-Plus (Bruker, 2016)
;
_computing_data_collection
;
APEX3 (Bruker, 2016)
;
_computing_data_reduction
;
SAINT-Plus (Bruker, 2016)
;
_computing_molecular_graphics
;
<i>OLEX2</i> (Dolomanov <i>et al.</i>,  2009)
;
_computing_publication_material
;
<i>OLEX2</i> (Dolomanov <i>et al.</i>,  2009)
;
_computing_structure_refinement
;
SHELXL2016 (Sheldrick, 2015b)
;
_computing_structure_solution
;
SHELXT (Sheldrick, 2015a)
;
_diffrn_ambient_temperature 100.02
_diffrn_detector_area_resol_mean 7.9
_diffrn_measured_fraction_theta_full 1.000
_diffrn_measured_fraction_theta_max 0.996
_diffrn_measurement_device 'three-circle diffractometer'
_diffrn_measurement_device_type 'Bruker SMART APEXII'
_diffrn_measurement_method '0.60\% \w and 0.6\% \f scans'
_diffrn_radiation_monochromator 'equatorially mounted graphite'
_diffrn_radiation_type CuK\a
_diffrn_radiation_wavelength 1.54178
_diffrn_reflns_av_R_equivalents 0.0279
_diffrn_reflns_limit_h_max 15
_diffrn_reflns_limit_h_min -15
_diffrn_reflns_limit_k_max 28
_diffrn_reflns_limit_k_min -28
_diffrn_reflns_limit_l_max 7
_diffrn_reflns_limit_l_min -7
_diffrn_reflns_number 7085
_diffrn_reflns_theta_full 67.000
_diffrn_reflns_theta_max 72.821
_diffrn_reflns_theta_min 7.685
_exptl_absorpt_coefficient_mu 0.735
_exptl_absorpt_correction_T_max 0.7536
_exptl_absorpt_correction_T_min 0.6709
_exptl_absorpt_correction_type multi-scan
_exptl_absorpt_process_details
;
(SADABS; Krause <i>et al.</i>,  2015)
;
_exptl_crystal_colour colourless
_exptl_crystal_density_diffrn 1.328
_exptl_crystal_density_method 'not measured'
_exptl_crystal_description needle
_exptl_crystal_F_000 720
_exptl_crystal_size_max 0.56
_exptl_crystal_size_mid 0.14
_exptl_crystal_size_min 0.015
_refine_diff_density_max 0.364
_refine_diff_density_min -0.162
_refine_ls_abs_structure_details
;
Flack <i>x</i> determined using 351 quotients [(I+)-(I-)]/[(I+)+(I-)]
(Parsons <i>et al.</i>,  2013)
;
_refine_ls_abs_structure_Flack -0.07(17)
_refine_ls_extinction_method none
_refine_ls_goodness_of_fit_ref 1.130
_refine_ls_hydrogen_treatment constr
_refine_ls_matrix_type full
_refine_ls_number_parameters 64
_refine_ls_number_reflns 836
_refine_ls_number_restraints 1
_refine_ls_restrained_S_all 1.129
_refine_ls_R_factor_all 0.0387
_refine_ls_R_factor_gt 0.0385
_refine_ls_shift/su_max 0.000
_refine_ls_shift/su_mean 0.000
_refine_ls_structure_factor_coef Fsqd
_refine_ls_weighting_details 'w=1/[\s^2^(Fo^2^)+(0.0611P)^2^+2.1311P] where P=(Fo^2^+2Fc^2^)/3'
_refine_ls_weighting_scheme calc
_refine_ls_wR_factor_gt 0.1062
_refine_ls_wR_factor_ref 0.1066
_reflns_number_gt 825
_reflns_number_total 836
_reflns_threshold_expression 'I > 2\s(I)'
_cod_data_source_file yf3123sup1.cif
_cod_data_source_block czerwinski13
_cod_database_code 2020835
_shelx_space_group_comment
;
The symmetry employed for this shelxl refinement is uniquely defined
by the following loop, which should always be used as a source of
symmetry information in preference to the above space-group names.
They are only intended as comments.
;
_shelx_estimated_absorpt_t_min 0.684
_shelx_estimated_absorpt_t_max 0.989

loop_
_space_group_symop_operation_xyz
'x, y, z'
'-x, -y, z'
'x+1/4, -y+1/4, z+1/4'
'-x+1/4, y+1/4, z+1/4'
'x, y+1/2, z+1/2'
'-x, -y+1/2, z+1/2'
'x+1/4, -y+3/4, z+3/4'
'-x+1/4, y+3/4, z+3/4'
'x+1/2, y, z+1/2'
'-x+1/2, -y, z+1/2'
'x+3/4, -y+1/4, z+3/4'
'-x+3/4, y+1/4, z+3/4'
'x+1/2, y+1/2, z'
'-x+1/2, -y+1/2, z'
'x+3/4, -y+3/4, z+1/4'
'-x+3/4, y+3/4, z+1/4'

loop_
_atom_site_type_symbol
_atom_site_label
_atom_site_fract_x
_atom_site_fract_y
_atom_site_fract_z
_atom_site_U_iso_or_equiv
_atom_site_adp_type
_atom_site_calc_flag
_atom_site_occupancy
_atom_site_disorder_assembly
_atom_site_disorder_group
F F1 0.5021(2) 0.56162(12) 0.7706(5) 0.0335(8) Uani d 0.5 A 1
C C1 0.54787(16) 0.51796(9) 0.4167(4) 0.0223(6) Uani d 1 . .
C C2 0.57037(17) 0.55520(10) 0.6000(4) 0.0244(6) Uani d 1 . .
H H2 0.524692 0.556868 0.728848 0.029 Uiso calc 0.5 A 2
C C3 0.65725(19) 0.58986(10) 0.6001(5) 0.0277(6) Uani d 1 . .
H H3 0.670501 0.615208 0.726828 0.033 Uiso calc 1 . .
C C4 0.72528(19) 0.58731(10) 0.4129(4) 0.0280(6) Uani d 1 . .
H H4 0.784987 0.611122 0.410672 0.034 Uiso calc 1 . .
C C5 0.70540(18) 0.54998(10) 0.2306(5) 0.0277(6) Uani d 1 . .
H H5 0.752322 0.547626 0.104202 0.033 Uiso calc 1 . .
C C6 0.61707(18) 0.51579(10) 0.2308(4) 0.0247(6) Uani d 1 . .
H H6 0.603680 0.490710 0.103350 0.030 Uiso calc 1 . .

loop_
_atom_site_aniso_label
_atom_site_aniso_U_11
_atom_site_aniso_U_22
_atom_site_aniso_U_33
_atom_site_aniso_U_12
_atom_site_aniso_U_13
_atom_site_aniso_U_23
F1 0.0373(16) 0.0363(15) 0.0268(16) -0.0006(12) 0.0046(12) -0.0015(13)
C1 0.0202(10) 0.0220(11) 0.0247(14) 0.0034(9) -0.0026(9) 0.0043(9)
C2 0.0245(11) 0.0258(12) 0.0228(14) 0.0037(9) 0.0003(10) 0.0001(10)
C3 0.0301(13) 0.0259(11) 0.0272(13) -0.0006(9) -0.0054(11) 0.0003(10)
C4 0.0228(11) 0.0272(11) 0.0340(14) -0.0019(9) -0.0032(10) 0.0047(11)
C5 0.0227(11) 0.0327(12) 0.0278(13) 0.0019(9) 0.0015(10) 0.0056(11)
C6 0.0247(11) 0.0264(11) 0.0229(12) 0.0027(9) 0.0001(10) -0.0007(9)

loop_
_atom_type_symbol
_atom_type_description
_atom_type_scat_dispersion_real
_atom_type_scat_dispersion_imag
_atom_type_scat_source
C C 0.0181 0.0091 'International Tables Vol C Tables 4.2.6.8 and 6.1.1.4'
H H 0.0000 0.0000 'International Tables Vol C Tables 4.2.6.8 and 6.1.1.4'
F F 0.0727 0.0534 'International Tables Vol C Tables 4.2.6.8 and 6.1.1.4'

loop_
_geom_angle_atom_site_label_1
_geom_angle_atom_site_label_2
_geom_angle_atom_site_label_3
_geom_angle_site_symmetry_3
_geom_angle
C2 C1 C1 2_665 121.13(16)
C2 C1 C6 . 117.9(2)
C6 C1 C1 2_665 121.01(17)
F1 C2 C1 . 119.2(2)
F1 C2 C3 . 118.6(2)
C1 C2 H2 . 119.0
C3 C2 C1 . 121.9(2)
C3 C2 H2 . 119.0
C2 C3 H3 . 120.3
C2 C3 C4 . 119.5(2)
C4 C3 H3 . 120.3
C3 C4 H4 . 120.2
C5 C4 C3 . 119.6(2)
C5 C4 H4 . 120.2
C4 C5 H5 . 119.8
C4 C5 C6 . 120.4(2)
C6 C5 H5 . 119.8
C1 C6 H6 . 119.7
C5 C6 C1 . 120.7(2)
C5 C6 H6 . 119.7

loop_
_geom_bond_atom_site_label_1
_geom_bond_atom_site_label_2
_geom_bond_site_symmetry_2
_geom_bond_distance
_geom_bond_publ_flag
F1 C2 . 1.331(4) y
C1 C1 2_665 1.494(4) y
C1 C2 . 1.391(3) ?
C1 C6 . 1.397(3) ?
C2 H2 . 0.9500 ?
C2 C3 . 1.382(3) ?
C3 H3 . 0.9500 ?
C3 C4 . 1.394(4) ?
C4 H4 . 0.9500 ?
C4 C5 . 1.381(4) ?
C5 H5 . 0.9500 ?
C5 C6 . 1.392(4) ?
C6 H6 . 0.9500 ?

loop_
_geom_torsion_atom_site_label_1
_geom_torsion_atom_site_label_2
_geom_torsion_atom_site_label_3
_geom_torsion_atom_site_label_4
_geom_torsion_site_symmetry_1
_geom_torsion
F1 C2 C3 C4 . -174.6(2)
C1 C1 C2 F1 2_665 -4.4(4)
C1 C1 C2 C3 2_665 -178.3(2)
C1 C1 C6 C5 2_665 179.1(2)
C1 C2 C3 C4 . -0.6(3)
C2 C1 C6 C5 . -0.1(3)
C2 C3 C4 C5 . -0.4(3)
C3 C4 C5 C6 . 1.2(4)
C4 C5 C6 C1 . -1.0(4)
C6 C1 C2 F1 . 174.8(2)
C6 C1 C2 C3 . 0.9(3)

_cod_database_fobs_code 2020835
